data_4337908
loop_
_publ_author_name
'Cole, Bren E.'
'Wolbach, Jeffrey P.'
'Dougherty, Jr, William G.'
'Piro, Nicholas A.'
'Kassel, W. Scott'
'Graves, Christopher R.'

_publ_section_title
;
 Synthesis and Characterization of Aluminum-\a-diimine Complexes over
 Multiple Redox States.
;
_journal_issue 7
_journal_name_full 'Inorganic chemistry'
_journal_page_first 3899
_journal_paper_doi 10.1021/ic5003989
_journal_volume 53
_journal_year 2014
_chemical_formula_moiety 'C28 H40 Al Cl2 N2'
_chemical_formula_sum 'C28 H40 Al Cl2 N2'
_chemical_formula_weight 502.50
_chemical_name_common (LDipp1-)AlCl2
_chemical_name_systematic
; 
 ? 
;
_space_group_crystal_system orthorhombic
_space_group_IT_number 62
_space_group_name_Hall '-P 2ac 2n'
_space_group_name_H-M_alt 'P n m a'
_symmetry_space_group_name_Hall '-P 2ac 2n'
_symmetry_space_group_name_H-M 'P n m a'
_atom_sites_solution_hydrogens geom
_audit_creation_method SHELXL-2013
_cell_angle_alpha 90
_cell_angle_beta 90
_cell_angle_gamma 90
_cell_formula_units_Z 4
_cell_length_a 12.3683(4)
_cell_length_b 21.3523(8)
_cell_length_c 10.4652(4)
_cell_measurement_reflns_used 9951
_cell_measurement_temperature 100(2)
_cell_measurement_theta_max 32.28
_cell_measurement_theta_min 2.55
_cell_volume 2763.77(17)
_computing_cell_refinement 'Bruker SAINT'
_computing_data_collection 'Bruker APEX2'
_computing_data_reduction 'Bruker SAINT'
_computing_molecular_graphics 'Bruker SHELXTL'
_computing_publication_material 'Bruker SHELXTL'
_computing_structure_refinement 'SHELXL-2013 (Sheldrick, 2013)'
_computing_structure_solution 'SHELXS-97 (Sheldrick, 2008)'
_diffrn_ambient_temperature 100(2)
_diffrn_measured_fraction_theta_full 1.000
_diffrn_measured_fraction_theta_max 0.999
_diffrn_measurement_device_type 'Bruker APEX-II CCD'
_diffrn_measurement_method '\f and \w scans'
_diffrn_radiation_type MoK\a
_diffrn_radiation_wavelength 0.71073
_diffrn_reflns_av_R_equivalents 0.0437
_diffrn_reflns_av_unetI/netI 0.0281
_diffrn_reflns_Laue_measured_fraction_full 1.000
_diffrn_reflns_Laue_measured_fraction_max 0.999
_diffrn_reflns_limit_h_max 13
_diffrn_reflns_limit_h_min -19
_diffrn_reflns_limit_k_max 32
_diffrn_reflns_limit_k_min -32
_diffrn_reflns_limit_l_max 16
_diffrn_reflns_limit_l_min -13
_diffrn_reflns_number 48201
_diffrn_reflns_point_group_measured_fraction_full 1.000
_diffrn_reflns_point_group_measured_fraction_max 0.999
_diffrn_reflns_theta_full 25.242
_diffrn_reflns_theta_max 33.159
_diffrn_reflns_theta_min 1.907
_exptl_absorpt_coefficient_mu 0.285
_exptl_absorpt_correction_T_max 0.9720
_exptl_absorpt_correction_T_min 0.9451
_exptl_absorpt_correction_type multi-scan
_exptl_absorpt_process_details SADABS
_exptl_crystal_colour orange
_exptl_crystal_density_diffrn 1.208
_exptl_crystal_density_meas ?
_exptl_crystal_description block
_exptl_crystal_F_000 1076
_exptl_crystal_size_max 0.200
_exptl_crystal_size_mid 0.120
_exptl_crystal_size_min 0.100
_refine_diff_density_max 0.486
_refine_diff_density_min -0.443
_refine_diff_density_rms 0.058
_refine_ls_extinction_method none
_refine_ls_goodness_of_fit_ref 1.025
_refine_ls_hydrogen_treatment constr
_refine_ls_matrix_type full
_refine_ls_number_parameters 159
_refine_ls_number_reflns 5388
_refine_ls_number_restraints 0
_refine_ls_restrained_S_all 1.025
_refine_ls_R_factor_all 0.0566
_refine_ls_R_factor_gt 0.0387
_refine_ls_shift/su_max 0.001
_refine_ls_shift/su_mean 0.000
_refine_ls_structure_factor_coef Fsqd
_refine_ls_weighting_details 'w=1/[\s^2^(Fo^2^)+(0.0551P)^2^+0.9098P] where P=(Fo^2^+2Fc^2^)/3'
_refine_ls_weighting_scheme calc
_refine_ls_wR_factor_gt 0.0999
_refine_ls_wR_factor_ref 0.1108
_reflns_Friedel_coverage 0.000
_reflns_number_gt 4163
_reflns_number_total 5388
_reflns_threshold_expression 'I > 2\s(I)'
_cod_data_source_file ic5003989_si_001.cif
_cod_data_source_block 3
_cod_depositor_comments
;Adding full bibliography for 4337906--4337908.cif.

The following automatic conversions were performed:

'_exptl_crystal_density_meas' value 'not measured' was changed to '?'
- the value is perceived as not measured.

Automatic conversion script
Id: cif_fix_values 3008 2015-01-20 13:52:24Z robertas 
;
_cod_database_code 4337908
_shelx_space_group_comment
; 
The symmetry employed for this shelxl refinement is uniquely defined 
by the following loop, which should always be used as a source of 
symmetry information in preference to the above space-group names. 
They are only intended as comments. 
;
_shelx_estimated_absorpt_t_min 0.945
_shelx_estimated_absorpt_t_max 0.972
_shelxl_version_number 2013-4

loop_
_space_group_symop_operation_xyz
'x, y, z'
'-x+1/2, -y, z+1/2'
'-x, y+1/2, -z'
'x+1/2, -y+1/2, -z+1/2'
'-x, -y, -z'
'x-1/2, y, -z-1/2'
'x, -y-1/2, z'
'-x-1/2, y-1/2, z-1/2'

loop_
_atom_site_label
_atom_site_type_symbol
_atom_site_fract_x
_atom_site_fract_y
_atom_site_fract_z
_atom_site_U_iso_or_equiv
_atom_site_adp_type
_atom_site_occupancy
_atom_site_site_symmetry_order
_atom_site_calc_flag
_atom_site_refinement_flags_posn
_atom_site_refinement_flags_adp
_atom_site_refinement_flags_occupancy
Al1 Al 0.17329(4) 0.7500 0.30478(4) 0.01459(10) Uani 1 2 d S T P
Cl1 Cl 0.14905(3) 0.7500 0.10349(4) 0.02364(9) Uani 1 2 d S T P
Cl2 Cl 0.34035(3) 0.7500 0.34459(4) 0.02615(10) Uani 1 2 d S T P
N1 N 0.09058(7) 0.68973(4) 0.39061(8) 0.01349(16) Uani 1 1 d . . .
C1 C 0.11230(8) 0.62403(5) 0.41018(10) 0.01404(18) Uani 1 1 d . . .
C2 C 0.16729(9) 0.60624(5) 0.52241(10) 0.01665(19) Uani 1 1 d . . .
C3 C 0.18981(9) 0.54279(5) 0.54010(11) 0.0203(2) Uani 1 1 d . . .
H3A H 0.2264 0.5297 0.6153 0.024 Uiso 1 1 calc R U .
C4 C 0.15980(9) 0.49866(5) 0.44993(12) 0.0217(2) Uani 1 1 d . . .
H4A H 0.1769 0.4558 0.4629 0.026 Uiso 1 1 calc R U .
C5 C 0.10506(9) 0.51691(5) 0.34128(11) 0.0203(2) Uani 1 1 d . . .
H5A H 0.0841 0.4862 0.2805 0.024 Uiso 1 1 calc R U .
C6 C 0.07976(8) 0.57987(5) 0.31873(10) 0.01574(19) Uani 1 1 d . . .
C7 C 0.20192(10) 0.65301(5) 0.62366(11) 0.0224(2) Uani 1 1 d . . .
H7A H 0.1800 0.6957 0.5939 0.027 Uiso 1 1 calc R U .
C8 C 0.14496(13) 0.64048(8) 0.75128(14) 0.0400(4) Uani 1 1 d . . .
H8A H 0.0666 0.6393 0.7378 0.060 Uiso 1 1 calc R U .
H8B H 0.1628 0.6739 0.8119 0.060 Uiso 1 1 calc R U .
H8C H 0.1692 0.6002 0.7857 0.060 Uiso 1 1 calc R U .
C9 C 0.32483(11) 0.65315(7) 0.64185(14) 0.0307(3) Uani 1 1 d . . .
H9A H 0.3602 0.6607 0.5594 0.046 Uiso 1 1 calc R U .
H9B H 0.3480 0.6125 0.6758 0.046 Uiso 1 1 calc R U .
H9C H 0.3450 0.6863 0.7020 0.046 Uiso 1 1 calc R U .
C10 C 0.01655(9) 0.59793(5) 0.20027(10) 0.01774(19) Uani 1 1 d . . .
H10A H 0.0074 0.6445 0.2007 0.021 Uiso 1 1 calc R U .
C11 C 0.07714(12) 0.58004(6) 0.07819(12) 0.0288(3) Uani 1 1 d . . .
H11A H 0.1489 0.5994 0.0788 0.043 Uiso 1 1 calc R U .
H11B H 0.0365 0.5948 0.0037 0.043 Uiso 1 1 calc R U .
H11C H 0.0848 0.5344 0.0739 0.043 Uiso 1 1 calc R U .
C12 C -0.09610(11) 0.56830(7) 0.20176(13) 0.0297(3) Uani 1 1 d . . .
H12A H -0.1340 0.5806 0.2801 0.044 Uiso 1 1 calc R U .
H12B H -0.0893 0.5226 0.1989 0.044 Uiso 1 1 calc R U .
H12C H -0.1371 0.5827 0.1272 0.044 Uiso 1 1 calc R U .
C13 C 0.00260(8) 0.71568(5) 0.44463(10) 0.01577(18) Uani 1 1 d . . .
C14 C -0.08293(10) 0.68018(6) 0.50350(14) 0.0278(3) Uani 1 1 d . . .
H14A H -0.0637 0.6357 0.5037 0.042 Uiso 1 1 calc R U .
H14B H -0.1501 0.6862 0.4553 0.042 Uiso 1 1 calc R U .
H14C H -0.0933 0.6946 0.5916 0.042 Uiso 1 1 calc R U .

loop_
_atom_site_aniso_label
_atom_site_aniso_U_11
_atom_site_aniso_U_22
_atom_site_aniso_U_33
_atom_site_aniso_U_23
_atom_site_aniso_U_13
_atom_site_aniso_U_12
Al1 0.0134(2) 0.0152(2) 0.0152(2) 0.000 0.00260(16) 0.000
Cl1 0.02411(19) 0.0314(2) 0.01539(16) 0.000 0.00423(14) 0.000
Cl2 0.01330(16) 0.0332(2) 0.0319(2) 0.000 0.00095(15) 0.000
N1 0.0148(4) 0.0114(4) 0.0142(3) 0.0006(3) 0.0004(3) -0.0001(3)
C1 0.0143(4) 0.0115(4) 0.0163(4) 0.0020(3) 0.0016(3) 0.0000(3)
C2 0.0169(5) 0.0161(4) 0.0170(4) 0.0021(4) 0.0008(4) 0.0004(4)
C3 0.0203(5) 0.0180(5) 0.0226(5) 0.0059(4) -0.0004(4) 0.0011(4)
C4 0.0210(5) 0.0131(4) 0.0311(6) 0.0046(4) 0.0009(4) 0.0004(4)
C5 0.0221(5) 0.0131(4) 0.0255(5) -0.0017(4) 0.0003(4) -0.0010(4)
C6 0.0158(4) 0.0131(4) 0.0183(4) -0.0003(3) 0.0012(4) -0.0011(3)
C7 0.0288(6) 0.0207(5) 0.0176(5) -0.0007(4) -0.0053(4) 0.0022(4)
C8 0.0436(8) 0.0548(10) 0.0215(6) -0.0083(6) 0.0036(6) -0.0001(7)
C9 0.0316(7) 0.0305(6) 0.0300(6) -0.0009(5) -0.0109(5) -0.0041(5)
C10 0.0194(5) 0.0160(4) 0.0179(4) -0.0013(4) -0.0012(4) -0.0022(4)
C11 0.0350(7) 0.0304(6) 0.0209(5) -0.0034(5) 0.0029(5) 0.0042(5)
C12 0.0243(6) 0.0337(7) 0.0310(6) 0.0061(5) -0.0083(5) -0.0089(5)
C13 0.0143(4) 0.0148(4) 0.0181(4) 0.0006(3) 0.0020(4) 0.0000(3)
C14 0.0230(6) 0.0222(5) 0.0382(7) 0.0061(5) 0.0108(5) 0.0021(4)

loop_
_atom_type_symbol
_atom_type_description
_atom_type_scat_dispersion_real
_atom_type_scat_dispersion_imag
_atom_type_scat_source
C C 0.0033 0.0016 'International Tables Vol C Tables 4.2.6.8 and 6.1.1.4'
H H 0.0000 0.0000 'International Tables Vol C Tables 4.2.6.8 and 6.1.1.4'
N N 0.0061 0.0033 'International Tables Vol C Tables 4.2.6.8 and 6.1.1.4'
Al Al 0.0645 0.0514 'International Tables Vol C Tables 4.2.6.8 and 6.1.1.4'
Cl Cl 0.1484 0.1585 'International Tables Vol C Tables 4.2.6.8 and 6.1.1.4'

loop_
_geom_angle_atom_site_label_1
_geom_angle_atom_site_label_2
_geom_angle_atom_site_label_3
_geom_angle
_geom_angle_site_symmetry_1
_geom_angle_site_symmetry_3
N1 Al1 N1 86.77(6) 7_575 .
N1 Al1 Cl2 116.14(3) 7_575 .
N1 Al1 Cl2 116.14(3) . .
N1 Al1 Cl1 113.44(3) 7_575 .
N1 Al1 Cl1 113.44(3) . .
Cl2 Al1 Cl1 109.50(3) . .
C13 N1 C1 119.42(8) . .
C13 N1 Al1 111.11(7) . .
C1 N1 Al1 129.36(7) . .
C6 C1 C2 121.74(9) . .
C6 C1 N1 120.22(9) . .
C2 C1 N1 118.04(9) . .
C3 C2 C1 117.93(10) . .
C3 C2 C7 119.34(10) . .
C1 C2 C7 122.73(9) . .
C4 C3 C2 121.13(10) . .
C4 C3 H3A 119.4 . .
C2 C3 H3A 119.4 . .
C5 C4 C3 120.08(10) . .
C5 C4 H4A 120.0 . .
C3 C4 H4A 120.0 . .
C4 C5 C6 121.32(10) . .
C4 C5 H5A 119.3 . .
C6 C5 H5A 119.3 . .
C5 C6 C1 117.79(10) . .
C5 C6 C10 119.83(9) . .
C1 C6 C10 122.36(9) . .
C2 C7 C9 111.59(10) . .
C2 C7 C8 111.32(11) . .
C9 C7 C8 110.36(11) . .
C2 C7 H7A 107.8 . .
C9 C7 H7A 107.8 . .
C8 C7 H7A 107.8 . .
C7 C8 H8A 109.5 . .
C7 C8 H8B 109.5 . .
H8A C8 H8B 109.5 . .
C7 C8 H8C 109.5 . .
H8A C8 H8C 109.5 . .
H8B C8 H8C 109.5 . .
C7 C9 H9A 109.5 . .
C7 C9 H9B 109.5 . .
H9A C9 H9B 109.5 . .
C7 C9 H9C 109.5 . .
H9A C9 H9C 109.5 . .
H9B C9 H9C 109.5 . .
C6 C10 C11 111.53(9) . .
C6 C10 C12 110.87(9) . .
C11 C10 C12 110.57(10) . .
C6 C10 H10A 107.9 . .
C11 C10 H10A 107.9 . .
C12 C10 H10A 107.9 . .
C10 C11 H11A 109.5 . .
C10 C11 H11B 109.5 . .
H11A C11 H11B 109.5 . .
C10 C11 H11C 109.5 . .
H11A C11 H11C 109.5 . .
H11B C11 H11C 109.5 . .
C10 C12 H12A 109.5 . .
C10 C12 H12B 109.5 . .
H12A C12 H12B 109.5 . .
C10 C12 H12C 109.5 . .
H12A C12 H12C 109.5 . .
H12B C12 H12C 109.5 . .
N1 C13 C14 123.85(10) . .
N1 C13 C13 114.32(6) . 7_575
C14 C13 C13 121.77(6) . 7_575
C13 C14 H14A 109.5 . .
C13 C14 H14B 109.5 . .
H14A C14 H14B 109.5 . .
C13 C14 H14C 109.5 . .
H14A C14 H14C 109.5 . .
H14B C14 H14C 109.5 . .

loop_
_geom_bond_atom_site_label_1
_geom_bond_atom_site_label_2
_geom_bond_distance
_geom_bond_site_symmetry_2
Al1 N1 1.8733(9) 7_575
Al1 N1 1.8733(9) .
Al1 Cl2 2.1078(6) .
Al1 Cl1 2.1278(6) .
N1 C13 1.3456(13) .
N1 C1 1.4431(13) .
C1 C6 1.4025(14) .
C1 C2 1.4093(14) .
C2 C3 1.3955(15) .
C2 C7 1.5177(16) .
C3 C4 1.3843(17) .
C3 H3A 0.9500 .
C4 C5 1.3796(16) .
C4 H4A 0.9500 .
C5 C6 1.4002(15) .
C5 H5A 0.9500 .
C6 C10 1.5155(15) .
C7 C9 1.5320(19) .
C7 C8 1.5335(19) .
C7 H7A 1.0000 .
C8 H8A 0.9800 .
C8 H8B 0.9800 .
C8 H8C 0.9800 .
C9 H9A 0.9800 .
C9 H9B 0.9800 .
C9 H9C 0.9800 .
C10 C11 1.5296(16) .
C10 C12 1.5303(17) .
C10 H10A 1.0000 .
C11 H11A 0.9800 .
C11 H11B 0.9800 .
C11 H11C 0.9800 .
C12 H12A 0.9800 .
C12 H12B 0.9800 .
C12 H12C 0.9800 .
C13 C14 1.4398(15) .
C13 C13 1.466(2) 7_575
C14 H14A 0.9800 .
C14 H14B 0.9800 .
C14 H14C 0.9800 .
